data_2239073
loop_
_publ_author_name
'Chygorin, Eduard N.'
'Smal, Yuri O.'
'Kokozay, Vladimir N.'
'Omelchenko, Irina V.'

_publ_section_title
;
 Tetrakis(\m~3~-2-{[1,1-bis(hydroxymethyl)-2-oxidoethyl]iminomethyl}-6-nitrophenolato)tetracopper(II)
;
_journal_issue 2
_journal_name_full 'Acta Crystallographica Section E'
_journal_page_first m54
_journal_page_last m55
_journal_paper_doi 10.1107/S1600536814000798
_journal_volume 70
_journal_year 2014
_chemical_formula_iupac '[Cu4 (C11 H12 N2 O6)4]'
_chemical_formula_moiety 'C44 H48 Cu4 N8 O24'
_chemical_formula_sum 'C44 H48 Cu4 N8 O24'
_chemical_formula_weight 1327.06
_chemical_name_systematic
Tetrakis(\m~3~-2-{[1,1-bis(hydroxymethyl)-2-oxidoethyl]iminomethyl}-6-nitrophenolato)tetracopper(II)
_space_group_IT_number 88
_symmetry_cell_setting tetragonal
_symmetry_space_group_name_Hall '-I 4ad'
_symmetry_space_group_name_H-M 'I 41/a :2'
_atom_sites_solution_hydrogens geom
_atom_sites_solution_primary direct
_atom_sites_solution_secondary difmap
_audit_creation_method SHELXL-97
_cell_angle_alpha 90.00
_cell_angle_beta 90.00
_cell_angle_gamma 90.00
_cell_formula_units_Z 4
_cell_length_a 20.5587(14)
_cell_length_b 20.5587(14)
_cell_length_c 18.010(2)
_cell_measurement_reflns_used 462
_cell_measurement_temperature 173(2)
_cell_measurement_theta_max 25.0
_cell_measurement_theta_min 3.0
_cell_volume 7612.1(11)
_computing_cell_refinement 'CrysAlis RED (Agilent, 2012)'
_computing_data_collection 'CrysAlis CCD (Agilent, 2012)'
_computing_data_reduction 'CrysAlis RED (Agilent, 2012)'
_computing_molecular_graphics 'SHELXTL (Sheldrick, 2008)'
_computing_publication_material 'publCIF (Westrip, 2010)'
_computing_structure_refinement 'OLEX2 (Dolomanov <i>et al.</i>, 2009)'
_computing_structure_solution 'SHELXTL (Sheldrick, 2008)'
_diffrn_ambient_temperature 173(2)
_diffrn_detector_area_resol_mean 16.1827
_diffrn_measured_fraction_theta_full 0.994
_diffrn_measured_fraction_theta_max 0.994
_diffrn_measurement_device_type 'Agilent Xcalibur Sapphire3'
_diffrn_measurement_method '\w scans'
_diffrn_radiation_monochromator graphite
_diffrn_radiation_source 'Enhance (Mo) X-ray Source'
_diffrn_radiation_type MoK\a
_diffrn_radiation_wavelength 0.71073
_diffrn_reflns_av_R_equivalents 0.0000
_diffrn_reflns_av_sigmaI/netI 0.2287
_diffrn_reflns_limit_h_max 17
_diffrn_reflns_limit_h_min -16
_diffrn_reflns_limit_k_max 24
_diffrn_reflns_limit_k_min 0
_diffrn_reflns_limit_l_max 21
_diffrn_reflns_limit_l_min 0
_diffrn_reflns_number 3349
_diffrn_reflns_theta_full 25.00
_diffrn_reflns_theta_max 25.00
_diffrn_reflns_theta_min 3.18
_diffrn_standards_decay_% 1
_diffrn_standards_interval_count 50
_diffrn_standards_number 2
_exptl_absorpt_coefficient_mu 1.166
_exptl_absorpt_correction_T_max 0.7211
_exptl_absorpt_correction_T_min 0.6527
_exptl_absorpt_correction_type multi-scan
_exptl_absorpt_process_details '(CrysAlis PRO; Agilent, 2012)'
_exptl_crystal_colour brown
_exptl_crystal_density_diffrn 1.158
_exptl_crystal_density_method 'not measured'
_exptl_crystal_description block
_exptl_crystal_F_000 2704
_exptl_crystal_size_max 0.40
_exptl_crystal_size_mid 0.40
_exptl_crystal_size_min 0.30
_platon_squeeze_details
;
;
_refine_diff_density_max 0.941
_refine_diff_density_min -0.573
_refine_ls_extinction_method none
_refine_ls_goodness_of_fit_ref 0.801
_refine_ls_hydrogen_treatment constr
_refine_ls_matrix_type full
_refine_ls_number_parameters 182
_refine_ls_number_reflns 3349
_refine_ls_number_restraints 0
_refine_ls_restrained_S_all 0.801
_refine_ls_R_factor_all 0.1551
_refine_ls_R_factor_gt 0.0752
_refine_ls_shift/su_max 0.001
_refine_ls_shift/su_mean 0.000
_refine_ls_structure_factor_coef Fsqd
_refine_ls_weighting_details 'calc w=1/[\s^2^(Fo^2^)+(0.0600P)^2^] where P=(Fo^2^+2Fc^2^)/3'
_refine_ls_weighting_scheme calc
_refine_ls_wR_factor_gt 0.1563
_refine_ls_wR_factor_ref 0.1844
_reflns_number_gt 1395
_reflns_number_total 3349
_reflns_threshold_expression I>2\s(I)
_cod_data_source_file hb7174sup1.cf
_cod_data_source_block I
_cod_original_cell_volume 7612.0(11)
_cod_original_sg_symbol_H-M 'I 41/a'
_cod_database_code 2239073
_cod_database_fobs_code 2239073

loop_
_symmetry_equiv_pos_as_xyz
'x, y, z'
'-x+1/2, -y, z+1/2'
'-y+3/4, x+1/4, z+1/4'
'y+3/4, -x+3/4, z+3/4'
'x+1/2, y+1/2, z+1/2'
'-x+1, -y+1/2, z+1'
'-y+5/4, x+3/4, z+3/4'
'y+5/4, -x+5/4, z+5/4'
'-x, -y, -z'
'x-1/2, y, -z-1/2'
'y-3/4, -x-1/4, -z-1/4'
'-y-3/4, x-3/4, -z-3/4'
'-x+1/2, -y+1/2, -z+1/2'
'x, y+1/2, -z'
'y-1/4, -x+1/4, -z+1/4'
'-y-1/4, x-1/4, -z-1/4'

loop_
_atom_site_type_symbol
_atom_site_label
_atom_site_fract_x
_atom_site_fract_y
_atom_site_fract_z
_atom_site_U_iso_or_equiv
_atom_site_adp_type
_atom_site_calc_flag
_atom_site_refinement_flags
_atom_site_occupancy
_atom_site_symmetry_multiplicity
Cu Cu1 0.48941(4) 0.66864(4) 0.06731(4) 0.0396(3) Uani d . 1 1
O O1 0.5536(2) 0.6041(2) 0.0524(3) 0.0451(13) Uani d . 1 1
N N1 0.4460(3) 0.6539(3) -0.0276(3) 0.0406(16) Uani d . 1 1
C C1 0.5204(4) 0.5693(4) -0.0716(4) 0.047(2) Uani d . 1 1
N N2 0.6541(4) 0.5153(3) 0.0538(4) 0.0542(19) Uani d . 1 1
O O2 0.6303(3) 0.5101(3) 0.1159(3) 0.0611(17) Uani d . 1 1
C C2 0.5608(4) 0.5690(4) -0.0063(5) 0.047(2) Uani d . 1 1
O O3 0.7144(3) 0.5100(3) 0.0436(3) 0.0751(19) Uani d . 1 1
C C3 0.6141(4) 0.5230(4) -0.0096(5) 0.050(2) Uani d . 1 1
O O4 0.4358(3) 0.7332(3) -0.1606(3) 0.0761(19) Uani d . 1 1
H H4A 0.4728 0.7401 -0.1646 0.114 Uiso d PR 0.50 1
H H4C 0.4145 0.7014 -0.1769 0.114 Uiso d PR 0.50 1
C C4 0.6276(4) 0.4875(4) -0.0723(5) 0.061(2) Uani d . 1 1
H H4B 0.6644 0.4596 -0.0728 0.073 Uiso calc R 1 1
O O5 0.2776(3) 0.7029(3) -0.0736(4) 0.0732(18) Uani d . 1 1
H H5A 0.2430 0.6816 -0.0784 0.110 Uiso calc R 1 1
C C5 0.5890(4) 0.4913(4) -0.1342(5) 0.061(3) Uani d . 1 1
H H5B 0.5991 0.4672 -0.1777 0.073 Uiso calc R 1 1
O O6 0.4282(2) 0.7408(2) 0.0779(2) 0.0369(12) Uani d . 1 1
C C6 0.5353(4) 0.5310(4) -0.1317(4) 0.052(2) Uani d . 1 1
H H6A 0.5071 0.5320 -0.1735 0.063 Uiso calc R 1 1
C C7 0.4659(4) 0.6122(4) -0.0773(4) 0.048(2) Uani d . 1 1
H H7A 0.4416 0.6101 -0.1220 0.057 Uiso calc R 1 1
C C8 0.3906(4) 0.6972(4) -0.0412(4) 0.047(2) Uani d . 1 1
C C9 0.4121(4) 0.7530(4) -0.0911(4) 0.057(2) Uani d . 1 1
H H9A 0.3747 0.7826 -0.0989 0.069 Uiso calc R 1 1
H H9B 0.4465 0.7780 -0.0653 0.069 Uiso calc R 1 1
C C10 0.3319(4) 0.6594(4) -0.0737(5) 0.058(2) Uani d . 1 1
H H10A 0.3415 0.6448 -0.1249 0.069 Uiso calc R 1 1
H H10B 0.3223 0.6206 -0.0430 0.069 Uiso calc R 1 1
C C11 0.3712(4) 0.7262(4) 0.0359(4) 0.0436(19) Uani d . 1 1
H H11A 0.3454 0.7663 0.0285 0.052 Uiso calc R 1 1
H H11B 0.3440 0.6945 0.0633 0.052 Uiso calc R 1 1

loop_
_atom_site_aniso_label
_atom_site_aniso_U_11
_atom_site_aniso_U_22
_atom_site_aniso_U_33
_atom_site_aniso_U_12
_atom_site_aniso_U_13
_atom_site_aniso_U_23
Cu1 0.0337(6) 0.0344(6) 0.0509(5) 0.0009(5) -0.0021(5) -0.0018(4)
O1 0.044(3) 0.029(3) 0.062(3) -0.005(3) -0.002(3) -0.015(3)
N1 0.039(4) 0.037(4) 0.046(3) -0.005(3) -0.001(3) -0.006(3)
C1 0.032(5) 0.046(5) 0.064(5) 0.001(4) 0.007(4) -0.004(5)
N2 0.053(5) 0.038(4) 0.071(5) 0.012(4) -0.004(4) -0.017(4)
O2 0.059(4) 0.040(4) 0.084(4) 0.008(3) -0.019(4) -0.004(3)
C2 0.034(5) 0.022(4) 0.084(6) -0.001(4) 0.003(5) -0.009(4)
O3 0.032(4) 0.077(5) 0.116(5) 0.013(3) -0.001(3) -0.026(4)
C3 0.039(5) 0.041(5) 0.071(5) -0.023(4) -0.002(5) -0.018(5)
O4 0.082(5) 0.088(5) 0.059(3) -0.014(4) 0.006(3) 0.006(3)
C4 0.039(5) 0.045(6) 0.098(6) -0.004(5) 0.005(5) -0.024(5)
O5 0.038(4) 0.065(4) 0.116(5) 0.001(3) -0.020(4) 0.000(4)
C5 0.037(5) 0.051(6) 0.094(6) -0.004(5) 0.020(5) -0.033(5)
O6 0.019(3) 0.029(3) 0.063(3) 0.002(2) -0.007(2) 0.004(2)
C6 0.040(5) 0.054(6) 0.062(5) -0.012(5) 0.005(4) -0.016(5)
C7 0.044(5) 0.048(5) 0.051(5) -0.013(4) -0.001(4) 0.010(4)
C8 0.032(5) 0.043(5) 0.067(5) 0.005(4) -0.013(4) 0.004(4)
C9 0.048(6) 0.063(6) 0.062(5) -0.010(5) -0.017(4) 0.010(5)
C10 0.041(5) 0.061(6) 0.071(5) 0.005(5) 0.000(5) -0.007(5)
C11 0.030(5) 0.041(5) 0.059(4) 0.000(4) 0.003(4) -0.002(4)

loop_
_atom_type_symbol
_atom_type_description
_atom_type_scat_dispersion_real
_atom_type_scat_dispersion_imag
_atom_type_scat_source
C C 0.0033 0.0016 'International Tables Vol C Tables 4.2.6.8 and 6.1.1.4'
H H 0.0000 0.0000 'International Tables Vol C Tables 4.2.6.8 and 6.1.1.4'
N N 0.0061 0.0033 'International Tables Vol C Tables 4.2.6.8 and 6.1.1.4'
O O 0.0106 0.0060 'International Tables Vol C Tables 4.2.6.8 and 6.1.1.4'
Cu Cu 0.3201 1.2651 'International Tables Vol C Tables 4.2.6.8 and 6.1.1.4'

loop_
_geom_angle_atom_site_label_1
_geom_angle_atom_site_label_2
_geom_angle_atom_site_label_3
_geom_angle_site_symmetry_1
_geom_angle_site_symmetry_3
_geom_angle
O1 Cu1 O6 . 12_766 93.6(2)
O1 Cu1 N1 . . 94.9(2)
O6 Cu1 N1 12_766 . 164.4(2)
O1 Cu1 O6 . . 174.8(2)
O6 Cu1 O6 12_766 . 87.9(2)
O1 Cu1 O6 . 6_564 93.45(18)
O6 Cu1 O6 12_766 6_564 73.19(17)
N1 Cu1 O6 . 6_564 119.2(2)
O6 Cu1 O6 . 6_564 82.22(17)
N1 Cu1 O6 . . 84.8(2)
C2 O1 Cu1 . . 126.0(5)
C7 N1 C8 . . 121.9(6)
C7 N1 Cu1 . . 124.0(5)
C8 N1 Cu1 . . 114.0(5)
C6 C1 C7 . . 118.2(8)
C6 C1 C2 . . 120.9(8)
C7 C1 C2 . . 120.8(7)
O2 N2 O3 . . 121.3(7)
O2 N2 C3 . . 120.9(7)
O3 N2 C3 . . 117.6(7)
O1 C2 C1 . . 127.1(7)
O1 C2 C3 . . 119.0(7)
C1 C2 C3 . . 113.9(7)
C4 C3 N2 . . 119.1(8)
C4 C3 C2 . . 122.3(8)
N2 C3 C2 . . 118.6(7)
C9 O4 H4A . . 111.7
C9 O4 H4C . . 110.9
H4A O4 H4C . . 128.4
C5 C4 C3 . . 121.4(8)
C5 C4 H4B . . 119.3
C3 C4 H4B . . 119.3
C10 O5 H5A . . 109.5
C4 C5 C6 . . 118.2(8)
C4 C5 H5B . . 120.9
C6 C5 H5B . . 120.9
C11 O6 Cu1 . 15_565 118.5(4)
C11 O6 Cu1 . . 108.5(4)
Cu1 O6 Cu1 15_565 . 108.6(2)
C1 C6 C5 . . 123.1(8)
C1 C6 H6A . . 118.5
C5 C6 H6A . . 118.5
N1 C7 C1 . . 127.0(7)
N1 C7 H7A . . 116.5
C1 C7 H7A . . 116.5
N1 C8 C9 . . 109.3(6)
N1 C8 C10 . . 111.3(6)
C9 C8 C10 . . 112.3(6)
N1 C8 C11 . . 106.4(6)
C9 C8 C11 . . 108.1(7)
C10 C8 C11 . . 109.2(6)
O4 C9 C8 . . 114.1(7)
O4 C9 H9A . . 108.7
C8 C9 H9A . . 108.7
O4 C9 H9B . . 108.7
C8 C9 H9B . . 108.7
H9A C9 H9B . . 107.6
O5 C10 C8 . . 107.0(6)
O5 C10 H10A . . 110.3
C8 C10 H10A . . 110.3
O5 C10 H10B . . 110.3
C8 C10 H10B . . 110.3
H10A C10 H10B . . 108.6
O6 C11 C8 . . 110.0(6)
O6 C11 H11A . . 109.7
C8 C11 H11A . . 109.7
O6 C11 H11B . . 109.7
C8 C11 H11B . . 109.7
H11A C11 H11B . . 108.2

loop_
_geom_bond_atom_site_label_1
_geom_bond_atom_site_label_2
_geom_bond_site_symmetry_2
_geom_bond_distance
_geom_bond_publ_flag
Cu1 O1 . 1.892(5) y
Cu1 O6 12_766 1.940(5) y
Cu1 N1 . 1.952(6) y
Cu1 O6 . 1.954(4) y
Cu1 O6 6_564 2.524(5) y
O1 C2 . 1.288(8) ?
N1 C7 . 1.304(9) ?
N1 C8 . 1.467(9) ?
C1 C6 . 1.373(10) ?
C1 C7 . 1.428(10) ?
C1 C2 . 1.440(10) ?
N2 O2 . 1.224(8) ?
N2 O3 . 1.259(8) ?
N2 C3 . 1.417(10) ?
C2 C3 . 1.449(10) ?
C3 C4 . 1.373(10) ?
O4 C9 . 1.403(9) ?
O4 H4A . 0.7773 ?
O4 H4C . 0.8400 ?
C4 C5 . 1.371(11) ?
C4 H4B . 0.9500 ?
O5 C10 . 1.430(9) ?
O5 H5A . 0.8400 ?
C5 C6 . 1.374(11) ?
C5 H5B . 0.9500 ?
O6 C11 . 1.428(8) ?
O6 Cu1 15_565 1.940(5) ?
C6 H6A . 0.9500 ?
C7 H7A . 0.9500 ?
C8 C9 . 1.524(10) ?
C8 C10 . 1.551(10) ?
C8 C11 . 1.562(10) ?
C9 H9A . 0.9900 ?
C9 H9B . 0.9900 ?
C10 H10A . 0.9900 ?
C10 H10B . 0.9900 ?
C11 H11A . 0.9900 ?
C11 H11B . 0.9900 ?

loop_
_geom_hbond_atom_site_label_D
_geom_hbond_atom_site_label_H
_geom_hbond_atom_site_label_A
_geom_hbond_site_symmetry_A
_geom_hbond_distance_DH
_geom_hbond_distance_HA
_geom_hbond_distance_DA
_geom_hbond_angle_DHA
O4 H4A O4 6_564 0.78 1.96 2.729(9) 171

loop_
_geom_torsion_atom_site_label_1
_geom_torsion_atom_site_label_2
_geom_torsion_atom_site_label_3
_geom_torsion_atom_site_label_4
_geom_torsion_site_symmetry_1
_geom_torsion_site_symmetry_4
_geom_torsion
O6 Cu1 O1 C2 12_766 . 170.0(6)
N1 Cu1 O1 C2 . . 3.0(6)
O6 Cu1 O1 C2 . . -84(2)
O6 Cu1 O1 C2 6_564 . -116.7(6)
O1 Cu1 N1 C7 . . -2.5(6)
O6 Cu1 N1 C7 12_766 . -125.4(8)
O6 Cu1 N1 C7 . . 172.3(6)
O6 Cu1 N1 C7 6_564 . 94.2(6)
O1 Cu1 N1 C8 . . -178.6(5)
O6 Cu1 N1 C8 12_766 . 58.5(11)
O6 Cu1 N1 C8 . . -3.8(5)
O6 Cu1 N1 C8 6_564 . -81.9(5)
Cu1 O1 C2 C1 . . -2.8(11)
Cu1 O1 C2 C3 . . 178.0(5)
C6 C1 C2 O1 . . 177.4(7)
C7 C1 C2 O1 . . 1.0(12)
C6 C1 C2 C3 . . -3.4(11)
C7 C1 C2 C3 . . -179.7(7)
O2 N2 C3 C4 . . -135.5(8)
O3 N2 C3 C4 . . 40.2(11)
O2 N2 C3 C2 . . 45.5(10)
O3 N2 C3 C2 . . -138.8(8)
O1 C2 C3 C4 . . -175.1(7)
C1 C2 C3 C4 . . 5.5(11)
O1 C2 C3 N2 . . 3.8(11)
C1 C2 C3 N2 . . -175.5(7)
N2 C3 C4 C5 . . 177.6(8)
C2 C3 C4 C5 . . -3.5(13)
C3 C4 C5 C6 . . -1.2(13)
O1 Cu1 O6 C11 . . 114(2)
O6 Cu1 O6 C11 12_766 . -139.6(4)
N1 Cu1 O6 C11 . . 26.7(4)
O1 Cu1 O6 Cu1 . 15_565 -116(2)
O6 Cu1 O6 Cu1 12_766 15_565 -9.5(2)
N1 Cu1 O6 Cu1 . 15_565 156.7(3)
C7 C1 C6 C5 . . 175.5(7)
C2 C1 C6 C5 . . -0.9(12)
C4 C5 C6 C1 . . 3.4(13)
C8 N1 C7 C1 . . 177.6(7)
Cu1 N1 C7 C1 . . 1.8(11)
C6 C1 C7 N1 . . -177.0(7)
C2 C1 C7 N1 . . -0.6(12)
C7 N1 C8 C9 . . -77.3(8)
Cu1 N1 C8 C9 . . 98.9(6)
C7 N1 C8 C10 . . 47.3(9)
Cu1 N1 C8 C10 . . -136.5(5)
C7 N1 C8 C11 . . 166.2(6)
Cu1 N1 C8 C11 . . -17.6(7)
N1 C8 C9 O4 . . 59.8(8)
C10 C8 C9 O4 . . -64.2(9)
C11 C8 C9 O4 . . 175.3(6)
N1 C8 C10 O5 . . 170.8(6)
C9 C8 C10 O5 . . -66.3(8)
C11 C8 C10 O5 . . 53.6(8)
Cu1 O6 C11 C8 15_565 . -167.6(4)
Cu1 O6 C11 C8 . . -43.2(6)
N1 C8 C11 O6 . . 39.5(8)
C9 C8 C11 O6 . . -77.8(7)
C10 C8 C11 O6 . . 159.8(6)

loop_
_platon_squeeze_void_nr
_platon_squeeze_void_average_x
_platon_squeeze_void_average_y
_platon_squeeze_void_average_z
_platon_squeeze_void_volume
_platon_squeeze_void_count_electrons
_platon_squeeze_void_content
1 -0.007 -0.005 -0.006 3131 749 ' '
